data_4314387
loop_
_publ_author_name
'Michael U. Triller'
'Daniel Pursche'
'Wen-Yuan Hsieh'
'Vincent L. Pecoraro'
'Annette Rompel'
'Bernt Krebs'

_publ_section_title
;
 Catalytic Oxidation of 3,5-Di-tert-butylcatechol by a Series of
 Mononuclear Manganese Complexes: Synthesis, Structure, and Kinetic
 Investigation
;
_journal_name_full 'Inorganic Chemistry'
_journal_page_first 6274
_journal_page_last 6283
_journal_paper_doi 10.1021/ic0347788
_journal_volume 42
_journal_year 2003
_chemical_formula_moiety '[Mn(bipa)(Cl)2](ClO)4'
_chemical_formula_sum 'C16 H20 Cl3 Mn N6 O4'
_chemical_formula_weight 521.67
_chemical_melting_point 485
_chemical_name_common 'manganese(III)dichloride monomer'
_chemical_name_systematic
; 
 manganesedichloro(bis(N-methylimdazol-2-yl)-picolyl)perchlorate 
;
_space_group_IT_number 14
_symmetry_cell_setting monoclinic
_symmetry_space_group_name_Hall '-P 2yn'
_symmetry_space_group_name_H-M 'P 1 21/n 1'
_atom_sites_solution_hydrogens geom
_atom_sites_solution_primary direct
_atom_sites_solution_secondary difmap
_audit_creation_method SHELXL-97
_cell_angle_alpha 90.00
_cell_angle_beta 106.13(3)
_cell_angle_gamma 90.00
_cell_formula_units_Z 4
_cell_length_a 9.094(2)
_cell_length_b 15.305(3)
_cell_length_c 15.865(3)
_cell_measurement_temperature 213(2)
_cell_volume 2121.2(8)
_computing_cell_refinement 'SMART/SAINT software package, Bruker Nonius'
_computing_data_collection 'SMART software package, Bruker Nonius'
_computing_data_reduction 'G. M. Sheldrick, Shelxltl Plus, Siemens Analytical X-ray Instruments 1990'
_computing_structure_refinement 'SHELXL-97 (Sheldrick, 1997)'
_computing_structure_solution 'SHELXS-97 (Sheldrick, 1990)'
_diffrn_ambient_temperature 213(2)
_diffrn_measured_fraction_theta_full 0.987
_diffrn_measured_fraction_theta_max 0.987
_diffrn_measurement_device_type 'Bruker AXS Smart APEX CCD'
_diffrn_measurement_method omega-scan
_diffrn_radiation_monochromator graphite
_diffrn_radiation_source 'fine-focus sealed tube'
_diffrn_radiation_type MoK\a
_diffrn_radiation_wavelength 0.71073
_diffrn_reflns_av_R_equivalents 0.1167
_diffrn_reflns_av_sigmaI/netI 0.0722
_diffrn_reflns_limit_h_max 11
_diffrn_reflns_limit_h_min -11
_diffrn_reflns_limit_k_max 18
_diffrn_reflns_limit_k_min -18
_diffrn_reflns_limit_l_max 19
_diffrn_reflns_limit_l_min -19
_diffrn_reflns_number 16344
_diffrn_reflns_theta_full 25.94
_diffrn_reflns_theta_max 25.94
_diffrn_reflns_theta_min 4.63
_exptl_absorpt_coefficient_mu 1.037
_exptl_absorpt_correction_type 'Program sadabs, SAINT software package, Bruker Nonius, Karlsruhe'
_exptl_crystal_colour red
_exptl_crystal_density_diffrn 1.633
_exptl_crystal_density_meas ?
_exptl_crystal_density_method 'not measured'
_exptl_crystal_description rhombic
_exptl_crystal_F_000 1064
_exptl_crystal_size_max 0.32
_exptl_crystal_size_mid 0.28
_exptl_crystal_size_min 0.24
_refine_diff_density_max 0.557
_refine_diff_density_min -0.408
_refine_diff_density_rms 0.073
_refine_ls_extinction_method none
_refine_ls_goodness_of_fit_ref 1.019
_refine_ls_hydrogen_treatment mixed
_refine_ls_matrix_type full
_refine_ls_number_parameters 299
_refine_ls_number_reflns 4092
_refine_ls_number_restraints 0
_refine_ls_restrained_S_all 1.019
_refine_ls_R_factor_all 0.0814
_refine_ls_R_factor_gt 0.0554
_refine_ls_shift/su_max 0.000
_refine_ls_shift/su_mean 0.000
_refine_ls_structure_factor_coef Fsqd
_refine_ls_weighting_details 'calc w=1/[\s^2^(Fo^2^)+(0.0422P)^2^+2.4420P] where P=(Fo^2^+2Fc^2^)/3'
_refine_ls_weighting_scheme calc
_refine_ls_wR_factor_gt 0.1012
_refine_ls_wR_factor_ref 0.1132
_reflns_number_gt 2994
_reflns_number_total 4092
_reflns_threshold_expression >2sigma(I)
_cod_data_source_file ic0347788si20030711_042806_3.cif
_cod_data_source_block complex4
_cod_depositor_comments
;
The following automatic conversions were performed:

'_exptl_crystal_density_meas' value 'not measured' was changed to '?'
- the value is perceived as not measured.

Automatic conversion script
Id: cif_fix_values 3008 2015-01-20 13:52:24Z robertas 
;
_cod_original_cell_volume 2121.2(7)
_cod_database_code 4314387

loop_
_symmetry_equiv_pos_as_xyz
'x, y, z'
'-x+1/2, y+1/2, -z+1/2'
'-x, -y, -z'
'x-1/2, -y-1/2, z-1/2'

loop_
_atom_site_label
_atom_site_type_symbol
_atom_site_fract_x
_atom_site_fract_y
_atom_site_fract_z
_atom_site_U_iso_or_equiv
_atom_site_adp_type
_atom_site_occupancy
_atom_site_symmetry_multiplicity
_atom_site_calc_flag
_atom_site_refinement_flags
_atom_site_disorder_assembly
_atom_site_disorder_group
Mn1 Mn 0.07823(6) 0.72699(3) 0.04410(3) 0.02540(15) Uani 1 1 d . . .
N1 N 0.0312(3) 0.71593(18) -0.10978(18) 0.0289(6) Uani 1 1 d . . .
N2 N -0.1314(3) 0.66422(18) 0.00642(19) 0.0312(6) Uani 1 1 d . . .
N3 N -0.0404(3) 0.83621(17) 0.00013(17) 0.0253(6) Uani 1 1 d . . .
N4 N -0.1667(3) 0.92645(18) -0.10124(18) 0.0309(6) Uani 1 1 d . . .
N5 N 0.2688(3) 0.7791(2) 0.01953(19) 0.0341(7) Uani 1 1 d . . .
N6 N 0.4209(4) 0.7997(2) -0.0633(2) 0.0431(8) Uani 1 1 d . . .
Cl1 Cl 0.19271(13) 0.59750(6) 0.07066(7) 0.0502(3) Uani 1 1 d . . .
Cl2 Cl 0.11173(11) 0.77065(7) 0.19104(5) 0.0415(2) Uani 1 1 d . . .
C1 C -0.0705(4) 0.6387(2) -0.1321(2) 0.0334(8) Uani 1 1 d . . .
H1A H -0.0085 0.5854 -0.1223 0.040 Uiso 1 1 calc R . .
H1B H -0.1275 0.6410 -0.1944 0.040 Uiso 1 1 calc R . .
C2 C -0.1818(4) 0.6358(2) -0.0771(2) 0.0299(7) Uani 1 1 d . . .
C3 C -0.3254(4) 0.6002(2) -0.1087(3) 0.0386(9) Uani 1 1 d . . .
H3A H -0.3604 0.5822 -0.1675 0.046 Uiso 1 1 calc R . .
C4 C -0.4174(5) 0.5914(2) -0.0537(3) 0.0442(10) Uani 1 1 d . . .
H4A H -0.5151 0.5661 -0.0741 0.053 Uiso 1 1 calc R . .
C5 C -0.3653(5) 0.6197(3) 0.0311(3) 0.0457(10) Uani 1 1 d . . .
H5A H -0.4271 0.6142 0.0694 0.055 Uiso 1 1 calc R . .
C6 C -0.2227(5) 0.6560(2) 0.0597(3) 0.0392(9) Uani 1 1 d . . .
H6A H -0.1877 0.6757 0.1180 0.047 Uiso 1 1 calc R . .
C7 C -0.0397(4) 0.7976(2) -0.1514(2) 0.0322(8) Uani 1 1 d . . .
H7A H -0.1310 0.7839 -0.1993 0.039 Uiso 1 1 calc R . .
H7B H 0.0325 0.8289 -0.1763 0.039 Uiso 1 1 calc R . .
C8 C -0.0825(4) 0.8534(2) -0.0856(2) 0.0245(7) Uani 1 1 d . . .
C9 C -0.1029(4) 0.9008(2) 0.0403(2) 0.0284(7) Uani 1 1 d . . .
H9A H -0.0927 0.9051 0.1008 0.034 Uiso 1 1 calc R . .
C10 C -0.1806(4) 0.9565(2) -0.0215(2) 0.0352(8) Uani 1 1 d . . .
H10A H -0.2343 1.0065 -0.0123 0.042 Uiso 1 1 calc R . .
C11 C -0.2302(5) 0.9678(3) -0.1868(3) 0.0503(11) Uani 1 1 d . . .
H11A H -0.2025 0.9338 -0.2317 0.075 Uiso 1 1 calc R . .
H11B H -0.1894 1.0265 -0.1856 0.075 Uiso 1 1 calc R . .
H11C H -0.3408 0.9705 -0.1997 0.075 Uiso 1 1 calc R . .
C12 C 0.1836(4) 0.7036(3) -0.1233(3) 0.0408(9) Uani 1 1 d . . .
H12A H 0.1823 0.7202 -0.1832 0.049 Uiso 1 1 calc R . .
H12B H 0.2153 0.6424 -0.1139 0.049 Uiso 1 1 calc R . .
C13 C 0.2913(4) 0.7613(2) -0.0577(2) 0.0342(8) Uani 1 1 d . . .
C14 C 0.3895(4) 0.8292(2) 0.0653(3) 0.0395(9) Uani 1 1 d . . .
H14A H 0.4042 0.8505 0.1226 0.047 Uiso 1 1 calc R . .
C15 C 0.4838(5) 0.8427(3) 0.0141(3) 0.0469(10) Uani 1 1 d . . .
H15A H 0.5750 0.8752 0.0287 0.056 Uiso 1 1 calc R . .
C16 C 0.4833(6) 0.7984(3) -0.1385(3) 0.0592(13) Uani 1 1 d . . .
H16A H 0.4181 0.7631 -0.1848 0.089 Uiso 1 1 calc R . .
H16B H 0.5855 0.7737 -0.1211 0.089 Uiso 1 1 calc R . .
H16C H 0.4878 0.8575 -0.1596 0.089 Uiso 1 1 calc R . .
Cl3 Cl 0.74310(13) -0.00552(7) 0.22454(7) 0.0480(3) Uani 1 1 d . . .
O1 O 0.8229(7) -0.0857(3) 0.2382(3) 0.126(2) Uani 1 1 d . A .
O2 O 0.8371(13) 0.0684(8) 0.2541(8) 0.157(5) Uani 0.68(2) 1 d P A 1
O3 O 0.681(2) 0.0103(7) 0.1364(4) 0.115(6) Uani 0.68(2) 1 d P A 1
O4 O 0.6386(13) -0.0026(6) 0.2733(9) 0.111(5) Uani 0.68(2) 1 d P A 1
O2A O 0.806(4) 0.0428(12) 0.176(3) 0.149(17) Uani 0.32(2) 1 d P A 2
O3A O 0.607(3) -0.0210(19) 0.168(3) 0.157(14) Uani 0.32(2) 1 d P A 2
O4A O 0.708(6) 0.020(2) 0.2933(16) 0.21(2) Uani 0.32(2) 1 d P A 2

loop_
_atom_site_aniso_label
_atom_site_aniso_U_11
_atom_site_aniso_U_22
_atom_site_aniso_U_33
_atom_site_aniso_U_23
_atom_site_aniso_U_13
_atom_site_aniso_U_12
Mn1 0.0249(3) 0.0266(3) 0.0239(3) 0.0017(2) 0.00534(19) 0.0036(2)
N1 0.0294(15) 0.0300(15) 0.0284(14) -0.0027(12) 0.0099(12) 0.0039(12)
N2 0.0329(16) 0.0280(14) 0.0325(15) 0.0049(12) 0.0085(13) -0.0010(12)
N3 0.0244(14) 0.0269(13) 0.0247(14) -0.0008(11) 0.0072(11) -0.0013(11)
N4 0.0354(17) 0.0264(14) 0.0295(15) 0.0082(12) 0.0067(13) 0.0040(12)
N5 0.0272(15) 0.0380(16) 0.0381(17) -0.0011(13) 0.0106(13) 0.0020(13)
N6 0.0378(18) 0.0397(17) 0.059(2) 0.0071(16) 0.0264(17) 0.0087(14)
Cl1 0.0551(6) 0.0369(5) 0.0553(6) 0.0096(4) 0.0098(5) 0.0192(5)
Cl2 0.0446(5) 0.0542(5) 0.0224(4) -0.0021(4) 0.0040(4) 0.0061(4)
C1 0.041(2) 0.0279(17) 0.0298(18) -0.0081(14) 0.0079(15) -0.0005(16)
C2 0.0341(18) 0.0201(14) 0.0321(18) -0.0008(13) 0.0037(14) 0.0029(14)
C3 0.041(2) 0.0250(17) 0.043(2) 0.0015(15) -0.0002(17) 0.0012(16)
C4 0.041(2) 0.0325(19) 0.056(3) 0.0057(18) 0.0073(19) -0.0058(17)
C5 0.044(2) 0.043(2) 0.056(3) 0.0107(19) 0.023(2) -0.0063(18)
C6 0.045(2) 0.039(2) 0.037(2) 0.0058(16) 0.0168(17) -0.0045(17)
C7 0.038(2) 0.0336(18) 0.0237(17) -0.0003(14) 0.0055(15) 0.0015(15)
C8 0.0212(15) 0.0264(16) 0.0251(16) 0.0008(13) 0.0050(13) -0.0009(13)
C9 0.0301(18) 0.0287(17) 0.0277(17) -0.0029(14) 0.0102(14) -0.0020(14)
C10 0.037(2) 0.0283(17) 0.042(2) 0.0001(15) 0.0147(16) 0.0058(15)
C11 0.058(3) 0.044(2) 0.044(2) 0.0153(19) 0.006(2) 0.008(2)
C12 0.037(2) 0.053(2) 0.038(2) -0.0039(17) 0.0186(17) 0.0072(17)
C13 0.0273(18) 0.0360(18) 0.042(2) 0.0048(16) 0.0138(15) 0.0092(15)
C14 0.0276(19) 0.041(2) 0.048(2) -0.0042(17) 0.0077(16) 0.0006(16)
C15 0.033(2) 0.042(2) 0.069(3) 0.001(2) 0.019(2) -0.0012(17)
C16 0.063(3) 0.051(3) 0.082(3) 0.014(2) 0.052(3) 0.014(2)
Cl3 0.0519(6) 0.0559(6) 0.0391(5) 0.0042(4) 0.0176(5) 0.0094(5)
O1 0.164(5) 0.129(4) 0.114(4) 0.071(3) 0.089(4) 0.101(4)
O2 0.164(9) 0.188(10) 0.126(9) -0.030(7) 0.053(7) -0.126(8)
O3 0.207(15) 0.090(7) 0.031(3) -0.003(4) 0.002(5) 0.081(9)
O4 0.118(7) 0.080(5) 0.184(13) 0.037(7) 0.124(8) 0.028(5)
O2A 0.20(3) 0.077(12) 0.24(4) 0.047(18) 0.19(3) 0.005(14)
O3A 0.090(15) 0.15(2) 0.18(3) -0.07(2) -0.045(16) -0.019(13)
O4A 0.39(5) 0.19(3) 0.077(12) -0.077(15) 0.11(2) 0.03(3)

loop_
_atom_type_symbol
_atom_type_description
_atom_type_scat_dispersion_real
_atom_type_scat_dispersion_imag
_atom_type_scat_source
C C 0.0033 0.0016 'International Tables Vol C Tables 4.2.6.8 and 6.1.1.4'
H H 0.0000 0.0000 'International Tables Vol C Tables 4.2.6.8 and 6.1.1.4'
N N 0.0061 0.0033 'International Tables Vol C Tables 4.2.6.8 and 6.1.1.4'
O O 0.0106 0.0060 'International Tables Vol C Tables 4.2.6.8 and 6.1.1.4'
Cl Cl 0.1484 0.1585 'International Tables Vol C Tables 4.2.6.8 and 6.1.1.4'
Mn Mn 0.3368 0.7283 'International Tables Vol C Tables 4.2.6.8 and 6.1.1.4'

loop_
_geom_angle_atom_site_label_1
_geom_angle_atom_site_label_2
_geom_angle_atom_site_label_3
_geom_angle
_geom_angle_site_symmetry_1
_geom_angle_site_symmetry_3
_geom_angle_publ_flag
N3 Mn1 N5 90.63(12) . . ?
N3 Mn1 N2 85.60(11) . . ?
N5 Mn1 N2 152.78(12) . . ?
N3 Mn1 Cl1 170.55(8) . . ?
N5 Mn1 Cl1 90.39(9) . . ?
N2 Mn1 Cl1 89.21(9) . . ?
N3 Mn1 Cl2 90.97(8) . . ?
N5 Mn1 Cl2 101.20(9) . . ?
N2 Mn1 Cl2 105.80(9) . . ?
Cl1 Mn1 Cl2 98.04(4) . . ?
N3 Mn1 N1 77.01(10) . . ?
N5 Mn1 N1 75.55(11) . . ?
N2 Mn1 N1 77.33(11) . . ?
Cl1 Mn1 N1 94.16(7) . . ?
Cl2 Mn1 N1 167.41(7) . . ?
C12 N1 C7 110.8(3) . . ?
C12 N1 C1 114.4(3) . . ?
C7 N1 C1 113.7(3) . . ?
C12 N1 Mn1 104.6(2) . . ?
C7 N1 Mn1 109.45(19) . . ?
C1 N1 Mn1 103.05(19) . . ?
C6 N2 C2 119.1(3) . . ?
C6 N2 Mn1 122.8(3) . . ?
C2 N2 Mn1 117.9(2) . . ?
C8 N3 C9 106.9(3) . . ?
C8 N3 Mn1 119.6(2) . . ?
C9 N3 Mn1 133.3(2) . . ?
C8 N4 C10 107.5(3) . . ?
C8 N4 C11 126.3(3) . . ?
C10 N4 C11 126.2(3) . . ?
C13 N5 C14 107.4(3) . . ?
C13 N5 Mn1 116.9(2) . . ?
C14 N5 Mn1 135.7(3) . . ?
C13 N6 C15 107.8(3) . . ?
C13 N6 C16 126.7(4) . . ?
C15 N6 C16 125.5(4) . . ?
N1 C1 C2 111.1(3) . . ?
N2 C2 C3 121.0(3) . . ?
N2 C2 C1 117.3(3) . . ?
C3 C2 C1 121.5(3) . . ?
C4 C3 C2 119.5(4) . . ?
C5 C4 C3 119.2(4) . . ?
C4 C5 C6 119.6(4) . . ?
N2 C6 C5 121.5(4) . . ?
N1 C7 C8 109.9(3) . . ?
N3 C8 N4 110.0(3) . . ?
N3 C8 C7 123.2(3) . . ?
N4 C8 C7 126.8(3) . . ?
C10 C9 N3 108.6(3) . . ?
C9 C10 N4 107.0(3) . . ?
N1 C12 C13 106.4(3) . . ?
N5 C13 N6 109.6(3) . . ?
N5 C13 C12 121.6(3) . . ?
N6 C13 C12 128.8(3) . . ?
C15 C14 N5 108.4(4) . . ?
C14 C15 N6 106.8(4) . . ?
O4A Cl3 O2A 126(2) . . ?
O4A Cl3 O3A 103(2) . . ?
O2A Cl3 O3A 101(2) . . ?
O4A Cl3 O3 133.2(18) . . ?
O2A Cl3 O3 55.0(16) . . ?
O3A Cl3 O3 46.1(16) . . ?
O4A Cl3 O4 31(2) . . ?
O2A Cl3 O4 142.3(9) . . ?
O3A Cl3 O4 74.1(17) . . ?
O3 Cl3 O4 114.2(8) . . ?
O4A Cl3 O1 111.7(16) . . ?
O2A Cl3 O1 107.0(9) . . ?
O3A Cl3 O1 106.9(12) . . ?
O3 Cl3 O1 111.0(4) . . ?
O4 Cl3 O1 110.3(4) . . ?
O4A Cl3 O2 75.3(19) . . ?
O2A Cl3 O2 54.6(16) . . ?
O3A Cl3 O2 136.7(15) . . ?
O3 Cl3 O2 103.7(7) . . ?
O4 Cl3 O2 103.6(7) . . ?
O1 Cl3 O2 114.0(6) . . ?

loop_
_geom_bond_atom_site_label_1
_geom_bond_atom_site_label_2
_geom_bond_distance
_geom_bond_site_symmetry_2
_geom_bond_publ_flag
Mn1 N3 2.007(3) . ?
Mn1 N5 2.042(3) . ?
Mn1 N2 2.069(3) . ?
Mn1 Cl1 2.2239(11) . ?
Mn1 Cl2 2.3622(11) . ?
Mn1 N1 2.365(3) . ?
N1 C12 1.472(4) . ?
N1 C7 1.475(4) . ?
N1 C1 1.482(4) . ?
N2 C6 1.346(5) . ?
N2 C2 1.348(4) . ?
N3 C8 1.333(4) . ?
N3 C9 1.382(4) . ?
N4 C8 1.338(4) . ?
N4 C10 1.385(5) . ?
N4 C11 1.463(4) . ?
N5 C13 1.325(4) . ?
N5 C14 1.369(5) . ?
N6 C13 1.343(5) . ?
N6 C15 1.369(5) . ?
N6 C16 1.457(5) . ?
C1 C2 1.510(5) . ?
C2 C3 1.375(5) . ?
C3 C4 1.373(6) . ?
C4 C5 1.366(6) . ?
C5 C6 1.367(6) . ?
C7 C8 1.483(4) . ?
C9 C10 1.342(5) . ?
C12 C13 1.502(5) . ?
C14 C15 1.351(6) . ?
Cl3 O4A 1.277(18) . ?
Cl3 O2A 1.306(14) . ?
Cl3 O3A 1.331(19) . ?
Cl3 O3 1.377(7) . ?
Cl3 O4 1.383(7) . ?
Cl3 O1 1.411(4) . ?
Cl3 O2 1.416(8) . ?
